data_4065313
loop_
_publ_author_name
'Ouli\'e, Pascal'
'Nebra, Noel'
'Ladeira, Sonia'
'Martin-Vaca, Blanca'
'Bourissou, Didier'

_publ_section_title
;
 The 2-Indenylidene Chloropalladate {PdCl[Ind(Ph2P&#x2550;S)2]}(nBu4N): A
 Versatile Pincer Complex with &#x201C;Innocent&#x201D; and
 &#x201C;Noninnocent&#x201D; Behavior
;
_journal_issue 23
_journal_name_full Organometallics
_journal_page_first 6416
_journal_paper_doi 10.1021/om200706q
_journal_volume 30
_journal_year 2011
_chemical_formula_moiety 'C34 H27 I P2 Pd S2, C H2 Cl2'
_chemical_formula_sum 'C35 H29 Cl2 I P2 Pd S2'
_chemical_formula_weight 879.86
_chemical_name_systematic
;
 ?
;
_space_group_IT_number 14
_symmetry_cell_setting monoclinic
_symmetry_space_group_name_Hall '-P 2ybc'
_symmetry_space_group_name_H-M 'P 1 21/c 1'
_atom_sites_solution_hydrogens geom
_atom_sites_solution_primary direct
_atom_sites_solution_secondary difmap
_audit_creation_method SHELXL-97
_cell_angle_alpha 90.00
_cell_angle_beta 96.3660(10)
_cell_angle_gamma 90.00
_cell_formula_units_Z 4
_cell_length_a 10.8654(3)
_cell_length_b 20.5479(4)
_cell_length_c 15.4334(4)
_cell_measurement_reflns_used 9917
_cell_measurement_temperature 100(2)
_cell_measurement_theta_max 27.27
_cell_measurement_theta_min 2.38
_cell_volume 3424.43(15)
_computing_cell_refinement 'APEX2 (BRUKER AXS, 2009)'
_computing_data_collection 'APEX2 (BRUKER AXS, 2009)'
_computing_data_reduction 'APEX2 (BRUKER AXS, 2009)'
_computing_molecular_graphics 'Ortep-3 for Windows (Farrugia, 1997)'
_computing_publication_material 'WinGX publication routines (Farrugia, 1999)'
_computing_structure_refinement 'SHELXL-97 (Sheldrick, 2008)'
_computing_structure_solution 'SIR97 (Altomare et al., 1998)'
_diffrn_ambient_temperature 100(2)
_diffrn_measured_fraction_theta_full 1.000
_diffrn_measured_fraction_theta_max 1.000
_diffrn_measurement_device_type 'Bruker X8 kappa APEXII CCD'
_diffrn_measurement_method 'omega and phi scans'
_diffrn_radiation_monochromator graphite
_diffrn_radiation_source 'fine-focus sealed tube'
_diffrn_radiation_type MoK\a
_diffrn_radiation_wavelength 0.71073
_diffrn_reflns_av_R_equivalents 0.0000
_diffrn_reflns_av_sigmaI/netI 0.0409
_diffrn_reflns_limit_h_max 14
_diffrn_reflns_limit_h_min -14
_diffrn_reflns_limit_k_max 27
_diffrn_reflns_limit_k_min 0
_diffrn_reflns_limit_l_max 20
_diffrn_reflns_limit_l_min 0
_diffrn_reflns_number 8514
_diffrn_reflns_theta_full 28.30
_diffrn_reflns_theta_max 28.30
_diffrn_reflns_theta_min 1.66
_exptl_absorpt_coefficient_mu 1.840
_exptl_absorpt_correction_T_max 0.8232
_exptl_absorpt_correction_T_min 0.4721
_exptl_absorpt_correction_type multi-scan
_exptl_absorpt_process_details 'BRUKER AXS - SADABS'
_exptl_crystal_colour yellow
_exptl_crystal_density_diffrn 1.707
_exptl_crystal_density_method 'not measured'
_exptl_crystal_description prism
_exptl_crystal_F_000 1736
_exptl_crystal_size_max 0.48
_exptl_crystal_size_mid 0.22
_exptl_crystal_size_min 0.11
_refine_diff_density_max 0.834
_refine_diff_density_min -0.639
_refine_diff_density_rms 0.120
_refine_ls_extinction_method none
_refine_ls_goodness_of_fit_ref 1.077
_refine_ls_hydrogen_treatment constr
_refine_ls_matrix_type full
_refine_ls_number_parameters 389
_refine_ls_number_reflns 8514
_refine_ls_number_restraints 0
_refine_ls_restrained_S_all 1.077
_refine_ls_R_factor_all 0.0454
_refine_ls_R_factor_gt 0.0312
_refine_ls_shift/su_max 0.001
_refine_ls_shift/su_mean 0.000
_refine_ls_structure_factor_coef Fsqd
_refine_ls_weighting_details 'calc w=1/[\s^2^(Fo^2^)+(0.0294P)^2^+1.0683P] where P=(Fo^2^+2Fc^2^)/3'
_refine_ls_weighting_scheme calc
_refine_ls_wR_factor_gt 0.0645
_refine_ls_wR_factor_ref 0.0686
_reflns_number_gt 6807
_reflns_number_total 8514
_reflns_threshold_expression >2\s(I)
_cod_data_source_file om200706q_si_002.cif
_cod_data_source_block 3
_cod_original_sg_symbol_H-M 'P 21/c'
_cod_database_code 4065313

loop_
_symmetry_equiv_pos_as_xyz
'x, y, z'
'-x, y+1/2, -z+1/2'
'-x, -y, -z'
'x, -y-1/2, z-1/2'

loop_
_atom_site_label
_atom_site_type_symbol
_atom_site_fract_x
_atom_site_fract_y
_atom_site_fract_z
_atom_site_U_iso_or_equiv
_atom_site_adp_type
_atom_site_occupancy
_atom_site_symmetry_multiplicity
_atom_site_calc_flag
_atom_site_refinement_flags
I1 I 0.863306(16) -0.003373(8) 0.240285(12) 0.01590(5) Uani 1 1 d .
Pd2 Pd 0.683490(19) 0.085748(9) 0.237758(13) 0.01138(6) Uani 1 1 d .
S1 S 0.80127(6) 0.15967(3) 0.16718(4) 0.01561(14) Uani 1 1 d .
P1 P 0.65855(7) 0.21897(3) 0.12727(4) 0.01183(14) Uani 1 1 d .
C11 C 0.7206(3) 0.29573(12) 0.09600(17) 0.0134(6) Uani 1 1 d .
C12 C 0.8214(2) 0.32208(13) 0.14898(17) 0.0156(6) Uani 1 1 d .
H12 H 0.8519 0.3007 0.2016 0.019 Uiso 1 1 calc R
C13 C 0.8770(3) 0.37915(13) 0.12538(19) 0.0189(6) Uani 1 1 d .
H13 H 0.9443 0.3972 0.1621 0.023 Uiso 1 1 calc R
C14 C 0.8339(3) 0.40972(14) 0.04790(19) 0.0211(6) Uani 1 1 d .
H14 H 0.8728 0.4485 0.0313 0.025 Uiso 1 1 calc R
C15 C 0.7344(3) 0.38435(14) -0.00569(19) 0.0236(7) Uani 1 1 d .
H15 H 0.7053 0.4057 -0.0586 0.028 Uiso 1 1 calc R
C16 C 0.6774(3) 0.32755(13) 0.01838(18) 0.0182(6) Uani 1 1 d .
H16 H 0.6088 0.3103 -0.0180 0.022 Uiso 1 1 calc R
C21 C 0.5554(3) 0.18616(13) 0.03783(17) 0.0141(6) Uani 1 1 d .
C22 C 0.5835(3) 0.12597(13) 0.00349(18) 0.0182(6) Uani 1 1 d .
H22 H 0.6567 0.1036 0.0259 0.022 Uiso 1 1 calc R
C23 C 0.5041(3) 0.09868(15) -0.06386(19) 0.0251(7) Uani 1 1 d .
H23 H 0.5229 0.0574 -0.0868 0.030 Uiso 1 1 calc R
C24 C 0.3986(3) 0.13100(15) -0.09737(18) 0.0238(7) Uani 1 1 d .
H24 H 0.3450 0.1120 -0.1433 0.029 Uiso 1 1 calc R
C25 C 0.3703(3) 0.19126(15) -0.06420(18) 0.0230(7) Uani 1 1 d .
H25 H 0.2980 0.2137 -0.0881 0.028 Uiso 1 1 calc R
C26 C 0.4476(3) 0.21907(14) 0.00398(17) 0.0173(6) Uani 1 1 d .
H26 H 0.4274 0.2600 0.0273 0.021 Uiso 1 1 calc R
S2 S 0.54803(6) 0.01128(3) 0.29104(5) 0.01566(15) Uani 1 1 d .
P2 P 0.38676(6) 0.06038(3) 0.26386(4) 0.01202(14) Uani 1 1 d .
C31 C 0.2893(2) 0.02530(13) 0.17405(17) 0.0134(5) Uani 1 1 d .
C32 C 0.2258(3) -0.03265(14) 0.18627(18) 0.0196(6) Uani 1 1 d .
H32 H 0.2304 -0.0521 0.2424 0.024 Uiso 1 1 calc R
C33 C 0.1567(3) -0.06135(14) 0.11651(19) 0.0236(7) Uani 1 1 d .
H33 H 0.1138 -0.1008 0.1248 0.028 Uiso 1 1 calc R
C34 C 0.1488(3) -0.03347(14) 0.03446(18) 0.0202(6) Uani 1 1 d .
H34 H 0.0999 -0.0533 -0.0132 0.024 Uiso 1 1 calc R
C35 C 0.2126(3) 0.02364(14) 0.02219(18) 0.0214(6) Uani 1 1 d .
H35 H 0.2087 0.0425 -0.0343 0.026 Uiso 1 1 calc R
C36 C 0.2822(3) 0.05331(13) 0.09189(17) 0.0181(6) Uani 1 1 d .
H36 H 0.3249 0.0927 0.0834 0.022 Uiso 1 1 calc R
C41 C 0.2983(3) 0.06320(12) 0.35610(16) 0.0132(5) Uani 1 1 d .
C42 C 0.3615(3) 0.06322(13) 0.44015(17) 0.0171(6) Uani 1 1 d .
H42 H 0.4488 0.0575 0.4483 0.021 Uiso 1 1 calc R
C43 C 0.2958(3) 0.07163(13) 0.51155(18) 0.0210(6) Uani 1 1 d .
H43 H 0.3382 0.0715 0.5688 0.025 Uiso 1 1 calc R
C44 C 0.1684(3) 0.08017(13) 0.49958(18) 0.0190(6) Uani 1 1 d .
H44 H 0.1241 0.0864 0.5487 0.023 Uiso 1 1 calc R
C45 C 0.1050(3) 0.07971(13) 0.41617(18) 0.0176(6) Uani 1 1 d .
H45 H 0.0177 0.0853 0.4082 0.021 Uiso 1 1 calc R
C46 C 0.1704(3) 0.07103(12) 0.34455(17) 0.0148(6) Uani 1 1 d .
H46 H 0.1275 0.0704 0.2875 0.018 Uiso 1 1 calc R
C51 C 0.5707(2) 0.22516(12) 0.22202(16) 0.0125(5) Uani 1 1 d .
C52 C 0.5523(2) 0.15199(12) 0.23860(16) 0.0120(5) Uani 1 1 d .
C53 C 0.4296(2) 0.14096(12) 0.23837(16) 0.0129(5) Uani 1 1 d .
C54 C 0.3565(3) 0.20025(13) 0.22068(16) 0.0134(6) Uani 1 1 d .
C55 C 0.2302(3) 0.21269(13) 0.21627(17) 0.0168(6) Uani 1 1 d .
H55 H 0.1732 0.1785 0.2234 0.020 Uiso 1 1 calc R
C56 C 0.1889(3) 0.27633(14) 0.20117(19) 0.0217(7) Uani 1 1 d .
H56 H 0.1029 0.2856 0.1982 0.026 Uiso 1 1 calc R
C57 C 0.2715(3) 0.32624(13) 0.19037(17) 0.0189(6) Uani 1 1 d .
H57 H 0.2414 0.3693 0.1802 0.023 Uiso 1 1 calc R
C58 C 0.3983(3) 0.31405(12) 0.19418(17) 0.0161(6) Uani 1 1 d .
H58 H 0.4548 0.3484 0.1874 0.019 Uiso 1 1 calc R
C59 C 0.4400(2) 0.25083(13) 0.20803(16) 0.0126(5) Uani 1 1 d .
C60 C 0.6462(3) 0.25992(13) 0.29900(17) 0.0167(6) Uani 1 1 d .
H60A H 0.6614 0.3051 0.2829 0.025 Uiso 1 1 calc R
H60B H 0.7254 0.2375 0.3132 0.025 Uiso 1 1 calc R
H60C H 0.5996 0.2593 0.3499 0.025 Uiso 1 1 calc R
C61 C 0.0088(5) 0.2484(2) -0.0167(3) 0.0654(14) Uani 1 1 d .
H61A H 0.0672 0.2812 0.0109 0.079 Uiso 1 1 calc R
H61B H -0.0714 0.2545 0.0071 0.079 Uiso 1 1 calc R
Cl62 Cl -0.01237(9) 0.26246(5) -0.12872(6) 0.0464(2) Uani 1 1 d .
Cl63 Cl 0.06499(9) 0.17135(4) 0.01146(6) 0.0414(2) Uani 1 1 d .

loop_
_atom_site_aniso_label
_atom_site_aniso_U_11
_atom_site_aniso_U_22
_atom_site_aniso_U_33
_atom_site_aniso_U_23
_atom_site_aniso_U_13
_atom_site_aniso_U_12
I1 0.01318(9) 0.01361(10) 0.02041(10) 0.00131(7) -0.00031(7) 0.00249(7)
Pd2 0.01099(11) 0.01050(11) 0.01249(10) 0.00089(8) 0.00056(8) 0.00076(8)
S1 0.0125(3) 0.0152(3) 0.0196(3) 0.0026(3) 0.0039(3) 0.0012(3)
P1 0.0125(4) 0.0117(3) 0.0115(3) -0.0004(3) 0.0018(3) -0.0007(3)
C11 0.0162(14) 0.0100(13) 0.0151(13) -0.0010(10) 0.0067(11) 0.0023(11)
C12 0.0136(14) 0.0187(15) 0.0145(13) -0.0013(11) 0.0021(11) 0.0022(11)
C13 0.0171(15) 0.0151(14) 0.0256(16) -0.0051(12) 0.0072(12) -0.0035(12)
C14 0.0227(16) 0.0140(15) 0.0279(16) 0.0001(12) 0.0081(13) -0.0021(12)
C15 0.0327(19) 0.0188(16) 0.0197(15) 0.0044(12) 0.0041(13) -0.0008(13)
C16 0.0221(16) 0.0166(15) 0.0158(14) -0.0009(11) 0.0009(12) -0.0006(12)
C21 0.0158(14) 0.0160(14) 0.0113(13) 0.0003(11) 0.0047(11) -0.0025(11)
C22 0.0221(16) 0.0173(15) 0.0159(14) -0.0021(11) 0.0051(12) -0.0020(12)
C23 0.037(2) 0.0229(16) 0.0165(15) -0.0079(12) 0.0091(13) -0.0114(14)
C24 0.0324(19) 0.0295(17) 0.0095(13) -0.0025(12) 0.0023(12) -0.0171(14)
C25 0.0194(16) 0.0349(18) 0.0144(14) 0.0069(13) 0.0005(12) -0.0085(13)
C26 0.0182(15) 0.0222(15) 0.0122(13) 0.0009(11) 0.0042(11) -0.0022(12)
S2 0.0145(4) 0.0123(3) 0.0201(4) 0.0043(3) 0.0014(3) 0.0013(3)
P2 0.0122(3) 0.0118(3) 0.0120(3) 0.0010(3) 0.0013(3) -0.0011(3)
C31 0.0117(14) 0.0143(13) 0.0146(13) -0.0016(11) 0.0028(10) 0.0004(11)
C32 0.0246(17) 0.0194(15) 0.0160(14) -0.0008(12) 0.0075(12) -0.0044(12)
C33 0.0213(16) 0.0230(16) 0.0274(17) -0.0086(13) 0.0066(13) -0.0096(13)
C34 0.0185(16) 0.0216(16) 0.0196(15) -0.0070(12) -0.0017(12) 0.0011(12)
C35 0.0255(17) 0.0254(16) 0.0126(14) 0.0007(12) -0.0012(12) 0.0022(13)
C36 0.0215(16) 0.0169(15) 0.0156(14) 0.0010(11) 0.0011(11) -0.0036(12)
C41 0.0176(14) 0.0117(13) 0.0107(12) 0.0015(10) 0.0030(10) 0.0006(11)
C42 0.0191(15) 0.0153(14) 0.0165(14) -0.0014(11) 0.0003(11) -0.0007(12)
C43 0.0283(17) 0.0203(15) 0.0141(14) -0.0026(12) 0.0009(12) 0.0011(13)
C44 0.0258(16) 0.0196(15) 0.0125(13) -0.0050(11) 0.0069(11) -0.0007(12)
C45 0.0162(15) 0.0167(15) 0.0203(14) -0.0021(12) 0.0042(11) -0.0002(12)
C46 0.0175(15) 0.0163(14) 0.0105(13) 0.0014(11) 0.0009(11) -0.0039(11)
C51 0.0131(14) 0.0121(13) 0.0123(13) 0.0022(10) 0.0010(10) -0.0008(11)
C52 0.0161(14) 0.0098(13) 0.0099(12) 0.0004(10) 0.0006(10) -0.0002(11)
C53 0.0142(14) 0.0127(13) 0.0113(13) 0.0007(10) 0.0001(10) -0.0004(11)
C54 0.0160(15) 0.0132(14) 0.0111(13) 0.0006(10) 0.0015(11) 0.0031(11)
C55 0.0146(15) 0.0200(15) 0.0163(14) 0.0025(11) 0.0043(11) -0.0004(12)
C56 0.0156(15) 0.0272(17) 0.0230(15) 0.0044(13) 0.0049(12) 0.0087(13)
C57 0.0270(17) 0.0171(15) 0.0137(14) 0.0023(11) 0.0064(12) 0.0109(13)
C58 0.0247(16) 0.0108(13) 0.0135(13) 0.0004(11) 0.0059(11) 0.0015(12)
C59 0.0144(14) 0.0164(14) 0.0075(12) 0.0001(10) 0.0034(10) 0.0016(11)
C60 0.0204(16) 0.0174(14) 0.0125(13) 0.0007(11) 0.0030(11) -0.0020(12)
C61 0.096(4) 0.066(3) 0.036(2) -0.008(2) 0.011(2) 0.041(3)
Cl62 0.0463(6) 0.0590(6) 0.0323(5) -0.0002(4) -0.0028(4) -0.0199(5)
Cl63 0.0363(5) 0.0384(5) 0.0482(5) -0.0017(4) -0.0013(4) -0.0082(4)

loop_
_atom_type_symbol
_atom_type_description
_atom_type_scat_dispersion_real
_atom_type_scat_dispersion_imag
_atom_type_scat_source
C C 0.0033 0.0016 'International Tables Vol C Tables 4.2.6.8 and 6.1.1.4'
H H 0.0000 0.0000 'International Tables Vol C Tables 4.2.6.8 and 6.1.1.4'
P P 0.1023 0.0942 'International Tables Vol C Tables 4.2.6.8 and 6.1.1.4'
S S 0.1246 0.1234 'International Tables Vol C Tables 4.2.6.8 and 6.1.1.4'
Cl Cl 0.1484 0.1585 'International Tables Vol C Tables 4.2.6.8 and 6.1.1.4'
Pd Pd -0.9988 1.0072 'International Tables Vol C Tables 4.2.6.8 and 6.1.1.4'
I I -0.4742 1.8119 'International Tables Vol C Tables 4.2.6.8 and 6.1.1.4'

loop_
_geom_angle_atom_site_label_1
_geom_angle_atom_site_label_2
_geom_angle_atom_site_label_3
_geom_angle
C52 Pd2 S1 89.31(8)
C52 Pd2 S2 88.03(8)
S1 Pd2 S2 172.35(3)
C52 Pd2 I1 178.72(7)
S1 Pd2 I1 90.858(18)
S2 Pd2 I1 91.955(18)
P1 S1 Pd2 95.34(3)
C11 P1 C21 109.90(12)
C11 P1 C51 113.29(12)
C21 P1 C51 107.48(12)
C11 P1 S1 108.25(9)
C21 P1 S1 113.50(9)
C51 P1 S1 104.41(9)
C16 C11 C12 119.0(2)
C16 C11 P1 122.6(2)
C12 C11 P1 118.3(2)
C13 C12 C11 120.6(3)
C13 C12 H12 119.7
C11 C12 H12 119.7
C14 C13 C12 119.6(3)
C14 C13 H13 120.2
C12 C13 H13 120.2
C13 C14 C15 120.7(3)
C13 C14 H14 119.6
C15 C14 H14 119.6
C14 C15 C16 119.8(3)
C14 C15 H15 120.1
C16 C15 H15 120.1
C15 C16 C11 120.2(3)
C15 C16 H16 119.9
C11 C16 H16 119.9
C22 C21 C26 119.7(3)
C22 C21 P1 118.5(2)
C26 C21 P1 121.7(2)
C21 C22 C23 119.8(3)
C21 C22 H22 120.1
C23 C22 H22 120.1
C24 C23 C22 120.5(3)
C24 C23 H23 119.7
C22 C23 H23 119.7
C23 C24 C25 120.1(3)
C23 C24 H24 119.9
C25 C24 H24 119.9
C24 C25 C26 120.3(3)
C24 C25 H25 119.8
C26 C25 H25 119.8
C25 C26 C21 119.5(3)
C25 C26 H26 120.3
C21 C26 H26 120.3
P2 S2 Pd2 99.51(3)
C53 P2 C31 110.43(12)
C53 P2 C41 108.69(12)
C31 P2 C41 107.52(12)
C53 P2 S2 105.57(9)
C31 P2 S2 112.44(9)
C41 P2 S2 112.15(9)
C36 C31 C32 119.9(2)
C36 C31 P2 120.4(2)
C32 C31 P2 119.6(2)
C33 C32 C31 119.6(3)
C33 C32 H32 120.2
C31 C32 H32 120.2
C32 C33 C34 120.8(3)
C32 C33 H33 119.6
C34 C33 H33 119.6
C33 C34 C35 119.6(3)
C33 C34 H34 120.2
C35 C34 H34 120.2
C36 C35 C34 120.3(3)
C36 C35 H35 119.9
C34 C35 H35 119.9
C35 C36 C31 119.8(3)
C35 C36 H36 120.1
C31 C36 H36 120.1
C46 C41 C42 120.0(2)
C46 C41 P2 120.98(19)
C42 C41 P2 118.8(2)
C43 C42 C41 119.5(3)
C43 C42 H42 120.2
C41 C42 H42 120.2
C44 C43 C42 120.2(3)
C44 C43 H43 119.9
C42 C43 H43 119.9
C43 C44 C45 120.4(3)
C43 C44 H44 119.8
C45 C44 H44 119.8
C46 C45 C44 119.5(3)
C46 C45 H45 120.2
C44 C45 H45 120.2
C45 C46 C41 120.3(2)
C45 C46 H46 119.9
C41 C46 H46 119.9
C59 C51 C52 103.2(2)
C59 C51 C60 111.1(2)
C52 C51 C60 113.0(2)
C59 C51 P1 118.32(18)
C52 C51 P1 98.80(17)
C60 C51 P1 111.49(19)
C53 C52 C51 108.0(2)
C53 C52 Pd2 126.70(19)
C51 C52 Pd2 124.39(19)
C52 C53 C54 112.0(2)
C52 C53 P2 116.0(2)
C54 C53 P2 131.9(2)
C55 C54 C59 120.4(2)
C55 C54 C53 132.4(3)
C59 C54 C53 107.2(2)
C54 C55 C56 118.6(3)
C54 C55 H55 120.7
C56 C55 H55 120.7
C57 C56 C55 121.0(3)
C57 C56 H56 119.5
C55 C56 H56 119.5
C56 C57 C58 120.8(3)
C56 C57 H57 119.6
C58 C57 H57 119.6
C59 C58 C57 118.7(3)
C59 C58 H58 120.7
C57 C58 H58 120.7
C58 C59 C54 120.6(3)
C58 C59 C51 129.6(2)
C54 C59 C51 109.5(2)
C51 C60 H60A 109.5
C51 C60 H60B 109.5
H60A C60 H60B 109.5
C51 C60 H60C 109.5
H60A C60 H60C 109.5
H60B C60 H60C 109.5
Cl63 C61 Cl62 113.8(2)
Cl63 C61 H61A 108.8
Cl62 C61 H61A 108.8
Cl63 C61 H61B 108.8
Cl62 C61 H61B 108.8
H61A C61 H61B 107.7

loop_
_geom_bond_atom_site_label_1
_geom_bond_atom_site_label_2
_geom_bond_distance
I1 Pd2 2.6749(3)
Pd2 C52 1.972(3)
Pd2 S1 2.3326(7)
Pd2 S2 2.3351(7)
S1 P1 2.0142(10)
P1 C11 1.802(3)
P1 C21 1.809(3)
P1 C51 1.837(3)
C11 C16 1.400(4)
C11 C12 1.401(4)
C12 C13 1.386(4)
C12 H12 0.9500
C13 C14 1.386(4)
C13 H13 0.9500
C14 C15 1.388(4)
C14 H14 0.9500
C15 C16 1.391(4)
C15 H15 0.9500
C16 H16 0.9500
C21 C22 1.393(4)
C21 C26 1.402(4)
C22 C23 1.393(4)
C22 H22 0.9500
C23 C24 1.375(4)
C23 H23 0.9500
C24 C25 1.387(4)
C24 H24 0.9500
C25 C26 1.394(4)
C25 H25 0.9500
C26 H26 0.9500
S2 P2 2.0251(10)
P2 C53 1.776(3)
P2 C31 1.799(3)
P2 C41 1.805(3)
C31 C36 1.387(4)
C31 C32 1.399(4)
C32 C33 1.375(4)
C32 H32 0.9500
C33 C34 1.384(4)
C33 H33 0.9500
C34 C35 1.387(4)
C34 H34 0.9500
C35 C36 1.386(4)
C35 H35 0.9500
C36 H36 0.9500
C41 C46 1.391(4)
C41 C42 1.399(4)
C42 C43 1.389(4)
C42 H42 0.9500
C43 C44 1.387(4)
C43 H43 0.9500
C44 C45 1.391(4)
C44 H44 0.9500
C45 C46 1.390(4)
C45 H45 0.9500
C46 H46 0.9500
C51 C59 1.507(4)
C51 C52 1.542(4)
C51 C60 1.542(4)
C52 C53 1.352(4)
C53 C54 1.463(4)
C54 C55 1.390(4)
C54 C59 1.408(4)
C55 C56 1.393(4)
C55 H55 0.9500
C56 C57 1.385(4)
C56 H56 0.9500
C57 C58 1.395(4)
C57 H57 0.9500
C58 C59 1.385(4)
C58 H58 0.9500
C60 H60A 0.9800
C60 H60B 0.9800
C60 H60C 0.9800
C61 Cl63 1.735(4)
C61 Cl62 1.743(4)
C61 H61A 0.9900
C61 H61B 0.9900

loop_
_geom_torsion_atom_site_label_1
_geom_torsion_atom_site_label_2
_geom_torsion_atom_site_label_3
_geom_torsion_atom_site_label_4
_geom_torsion
C52 Pd2 S1 P1 -17.98(8)
I1 Pd2 S1 P1 163.29(3)
Pd2 S1 P1 C11 163.54(9)
Pd2 S1 P1 C21 -74.17(10)
Pd2 S1 P1 C51 42.57(9)
C21 P1 C11 C16 8.9(3)
C51 P1 C11 C16 -111.3(2)
S1 P1 C11 C16 133.4(2)
C21 P1 C11 C12 -166.8(2)
C51 P1 C11 C12 73.0(2)
S1 P1 C11 C12 -42.3(2)
C16 C11 C12 C13 0.5(4)
P1 C11 C12 C13 176.4(2)
C11 C12 C13 C14 -1.2(4)
C12 C13 C14 C15 1.0(4)
C13 C14 C15 C16 -0.1(5)
C14 C15 C16 C11 -0.5(4)
C12 C11 C16 C15 0.3(4)
P1 C11 C16 C15 -175.4(2)
C11 P1 C21 C22 119.6(2)
C51 P1 C21 C22 -116.7(2)
S1 P1 C21 C22 -1.7(2)
C11 P1 C21 C26 -61.7(3)
C51 P1 C21 C26 62.0(2)
S1 P1 C21 C26 176.91(19)
C26 C21 C22 C23 -0.4(4)
P1 C21 C22 C23 178.3(2)
C21 C22 C23 C24 0.6(4)
C22 C23 C24 C25 0.0(4)
C23 C24 C25 C26 -0.9(4)
C24 C25 C26 C21 1.1(4)
C22 C21 C26 C25 -0.5(4)
P1 C21 C26 C25 -179.1(2)
C52 Pd2 S2 P2 16.25(8)
I1 Pd2 S2 P2 -165.03(3)
Pd2 S2 P2 C53 -13.37(9)
Pd2 S2 P2 C31 107.11(10)
Pd2 S2 P2 C41 -131.57(10)
C53 P2 C31 C36 15.9(3)
C41 P2 C31 C36 134.3(2)
S2 P2 C31 C36 -101.7(2)
C53 P2 C31 C32 -167.7(2)
C41 P2 C31 C32 -49.2(3)
S2 P2 C31 C32 74.7(2)
C36 C31 C32 C33 0.0(4)
P2 C31 C32 C33 -176.5(2)
C31 C32 C33 C34 -0.3(5)
C32 C33 C34 C35 0.8(5)
C33 C34 C35 C36 -1.2(4)
C34 C35 C36 C31 0.9(4)
C32 C31 C36 C35 -0.3(4)
P2 C31 C36 C35 176.1(2)
C53 P2 C41 C46 88.7(2)
C31 P2 C41 C46 -30.9(3)
S2 P2 C41 C46 -154.98(19)
C53 P2 C41 C42 -85.7(2)
C31 P2 C41 C42 154.8(2)
S2 P2 C41 C42 30.7(2)
C46 C41 C42 C43 -0.5(4)
P2 C41 C42 C43 173.9(2)
C41 C42 C43 C44 -0.2(4)
C42 C43 C44 C45 0.7(4)
C43 C44 C45 C46 -0.4(4)
C44 C45 C46 C41 -0.3(4)
C42 C41 C46 C45 0.8(4)
P2 C41 C46 C45 -173.5(2)
C11 P1 C51 C59 78.7(2)
C21 P1 C51 C59 -42.9(2)
S1 P1 C51 C59 -163.71(18)
C11 P1 C51 C52 -171.07(16)
C21 P1 C51 C52 67.32(18)
S1 P1 C51 C52 -53.51(16)
C11 P1 C51 C60 -52.0(2)
C21 P1 C51 C60 -173.56(18)
S1 P1 C51 C60 65.60(18)
C59 C51 C52 C53 -3.0(3)
C60 C51 C52 C53 117.1(3)
P1 C51 C52 C53 -124.95(19)
C59 C51 C52 Pd2 166.70(17)
C60 C51 C52 Pd2 -73.2(3)
P1 C51 C52 Pd2 44.7(2)
S1 Pd2 C52 C53 151.9(2)
S2 Pd2 C52 C53 -21.0(2)
S1 Pd2 C52 C51 -15.9(2)
S2 Pd2 C52 C51 171.3(2)
C51 C52 C53 C54 1.4(3)
Pd2 C52 C53 C54 -167.94(18)
C51 C52 C53 P2 -175.78(17)
Pd2 C52 C53 P2 14.8(3)
C31 P2 C53 C52 -119.3(2)
C41 P2 C53 C52 123.0(2)
S2 P2 C53 C52 2.5(2)
C31 P2 C53 C54 64.2(3)
C41 P2 C53 C54 -53.6(3)
S2 P2 C53 C54 -174.1(2)
C52 C53 C54 C55 -178.2(3)
P2 C53 C54 C55 -1.5(5)
C52 C53 C54 C59 0.9(3)
P2 C53 C54 C59 177.5(2)
C59 C54 C55 C56 -1.5(4)
C53 C54 C55 C56 177.4(3)
C54 C55 C56 C57 0.3(4)
C55 C56 C57 C58 0.1(4)
C56 C57 C58 C59 0.7(4)
C57 C58 C59 C54 -1.9(4)
C57 C58 C59 C51 -174.5(2)
C55 C54 C59 C58 2.4(4)
C53 C54 C59 C58 -176.8(2)
C55 C54 C59 C51 176.3(2)
C53 C54 C59 C51 -2.8(3)
C52 C51 C59 C58 176.8(3)
C60 C51 C59 C58 55.4(3)
P1 C51 C59 C58 -75.5(3)
C52 C51 C59 C54 3.5(3)
C60 C51 C59 C54 -117.9(2)
P1 C51 C59 C54 111.3(2)
